data_1535734
loop_
_publ_author_name
'Trzebiatowski, W.'
'Niemiec, J.'
'Sepichowska, A.'

_publ_section_title
;
 Magnetic properties of uranium tellurides. III. The preparation, crystal
 structure and magnetic behaviour of uraniumoxytelluride
;
_journal_name_full
;
Bulletin de l'Academie Polonaise des Sciences, Serie des Sciences Chimiques
;
_journal_page_first 373
_journal_page_last 377
_journal_volume 9
_journal_year 1961
_chemical_formula_sum 'O Te U'
_chemical_name_systematic 'U O Te'
_space_group_IT_number 129
_symmetry_space_group_name_Hall 'P 4ab 2ab -1ab'
_symmetry_space_group_name_H-M 'P 4/n m m :1'
_cell_angle_alpha 90
_cell_angle_beta 90
_cell_angle_gamma 90
_cell_formula_units_Z 2
_cell_length_a 4.012
_cell_length_b 4.012
_cell_length_c 7.501
_cell_volume 120.737
_citation_journal_id_ASTM BAPCAQ
_cod_data_source_file Trzebiatowski_BAPCAQ_1961_545.cif
_cod_data_source_block O1Te1U1
_cod_original_cell_volume 120.7372
_cod_original_sg_symbol_Hall '-P 4a 2a (x-1/4,y+1/4,z)'
_cod_original_formula_sum 'O1 Te1 U1'
_cod_database_code 1535734

loop_
_symmetry_equiv_pos_as_xyz
x,y,z
-y+1/2,x+1/2,z
-x,-y,z
y+1/2,-x+1/2,z
x+1/2,-y+1/2,-z
y,x,-z
-x+1/2,y+1/2,-z
-y,-x,-z
-x+1/2,-y+1/2,-z
y,-x,-z
x+1/2,y+1/2,-z
-y,x,-z
-x,y,z
-y+1/2,-x+1/2,z
x,-y,z
y+1/2,x+1/2,z

loop_
_atom_site_label
_atom_site_type_symbol
_atom_site_fract_x
_atom_site_fract_y
_atom_site_fract_z
_atom_site_occupancy
_atom_site_U_iso_or_equiv
Te1 Te-2 0 0.5 0.635 1 0.0
U1 U+4 0 0.5 0.17 1 0.0
O1 O-2 0 0 0 1 0.0
